data_7212865
loop_
_publ_author_name
'Braga, Dario'
'Dichiarante, Elena'
'Palladino, Giuseppe'
'Grepioni, Fabrizia'
'Chierotti, Michele R.'
'Gobetto, Roberto'
'Pellegrino, Luca'

_publ_section_title
;
 Remarkable reversal of melting point alternation by co-crystallization
;
_journal_issue 11
_journal_name_full CrystEngComm
_journal_page_first 3534
_journal_paper_doi 10.1039/c0ce00253d
_journal_volume 12
_journal_year 2010
_chemical_formula_sum 'C22 H28 N2 O4'
_chemical_formula_weight 384.46
_chemical_name_systematic
;
?
;
_space_group_IT_number 2
_symmetry_cell_setting triclinic
_symmetry_space_group_name_Hall '-P 1'
_symmetry_space_group_name_H-M 'P -1'
_atom_sites_solution_hydrogens geom
_atom_sites_solution_primary direct
_atom_sites_solution_secondary difmap
_audit_creation_method SHELXL-97
_cell_angle_alpha 77.230(5)
_cell_angle_beta 73.739(6)
_cell_angle_gamma 71.192(6)
_cell_formula_units_Z 1
_cell_length_a 6.9363(4)
_cell_length_b 6.9574(4)
_cell_length_c 12.0029(8)
_cell_measurement_temperature 293(2)
_cell_volume 520.90(6)
_computing_structure_refinement 'SHELXL-97 (Sheldrick, 1997)'
_computing_structure_solution 'SHELXS-97 (Sheldrick, 1990)'
_diffrn_ambient_temperature 293(2)
_diffrn_measured_fraction_theta_full 0.983
_diffrn_measured_fraction_theta_max 0.833
_diffrn_radiation_monochromator graphite
_diffrn_radiation_source 'fine-focus sealed tube'
_diffrn_radiation_type MoK\a
_diffrn_radiation_wavelength 0.71073
_diffrn_reflns_av_R_equivalents 0.0240
_diffrn_reflns_av_sigmaI/netI 0.0655
_diffrn_reflns_limit_h_max 8
_diffrn_reflns_limit_h_min -7
_diffrn_reflns_limit_k_max 9
_diffrn_reflns_limit_k_min -9
_diffrn_reflns_limit_l_max 15
_diffrn_reflns_limit_l_min -13
_diffrn_reflns_number 4579
_diffrn_reflns_theta_full 25.00
_diffrn_reflns_theta_max 29.09
_diffrn_reflns_theta_min 3.13
_exptl_absorpt_coefficient_mu 0.084
_exptl_absorpt_correction_type none
_exptl_crystal_colour colourless
_exptl_crystal_density_diffrn 1.226
_exptl_crystal_density_method 'not measured'
_exptl_crystal_description plate
_exptl_crystal_F_000 206
_exptl_crystal_size_max 0.25
_exptl_crystal_size_mid 0.22
_exptl_crystal_size_min 0.12
_refine_diff_density_max 0.211
_refine_diff_density_min -0.147
_refine_diff_density_rms 0.039
_refine_ls_extinction_method none
_refine_ls_goodness_of_fit_ref 0.862
_refine_ls_hydrogen_treatment mixed
_refine_ls_matrix_type full
_refine_ls_number_parameters 144
_refine_ls_number_reflns 2332
_refine_ls_number_restraints 0
_refine_ls_restrained_S_all 0.862
_refine_ls_R_factor_all 0.1432
_refine_ls_R_factor_gt 0.0545
_refine_ls_shift/su_max 0.000
_refine_ls_shift/su_mean 0.000
_refine_ls_structure_factor_coef Fsqd
_refine_ls_weighting_details 'calc w=1/[\s^2^(Fo^2^)+(0.0799P)^2^+0.0000P] where P=(Fo^2^+2Fc^2^)/3'
_refine_ls_weighting_scheme calc
_refine_ls_wR_factor_gt 0.1241
_refine_ls_wR_factor_ref 0.1505
_reflns_number_gt 1038
_reflns_number_total 2332
_reflns_threshold_expression >2sigma(I)
_cod_data_source_file c0ce00253d.txt
_cod_data_source_block 1.C10
_cod_depositor_comments
;
The following automatic conversions were performed:

'_symmetry_cell_setting' value 'Triclinic' changed to 'triclinic'
according to /home/saulius/struct/CIF-dictionaries/cif_core.dic
dictionary named 'cif_core.dic' version 2.4.2 from 2011-04-26.

Automatic conversion script
Id: cif_fix_values 1891 2012-01-12 08:04:46Z andrius 
;
_cod_original_cell_volume 520.90(5)
_cod_original_sg_symbol_H-M P-1
_cod_database_code 7212865

loop_
_symmetry_equiv_pos_as_xyz
'x, y, z'
'-x, -y, -z'

loop_
_atom_site_label
_atom_site_type_symbol
_atom_site_fract_x
_atom_site_fract_y
_atom_site_fract_z
_atom_site_U_iso_or_equiv
_atom_site_adp_type
_atom_site_occupancy
_atom_site_symmetry_multiplicity
_atom_site_calc_flag
_atom_site_refinement_flags
O1 O 0.6712(3) 0.5845(2) 0.31070(15) 0.0697(5) Uani 1 1 d .
H100 H 0.699(4) 0.700(4) 0.263(2) 0.105 Uiso 1 1 d .
O2 O 0.4031(3) 0.6677(2) 0.22755(15) 0.0788(6) Uani 1 1 d .
C2 C 0.4540(4) 0.3674(3) 0.3714(2) 0.0553(6) Uani 1 1 d .
H2A H 0.4558 0.3721 0.4512 0.097(9) Uiso 1 1 d R
H2B H 0.5653 0.2487 0.3457 0.107(10) Uiso 1 1 d R
C4 C 0.5025(4) 0.5566(3) 0.29605(18) 0.0480(6) Uani 1 1 d .
C9 C 0.2497(4) 0.3354(3) 0.3735(2) 0.0566(7) Uani 1 1 d .
H9A H 0.1359 0.4490 0.4035 0.119(11) Uiso 1 1 d R
H9B H 0.2437 0.3334 0.2940 0.090(9) Uiso 1 1 d R
C11 C 0.2207(4) 0.1364(3) 0.4484(2) 0.0608(7) Uani 1 1 d .
H11A H 0.2451 0.1328 0.5246 0.107(10) Uiso 1 1 d R
H11B H 0.3270 0.0235 0.4129 0.106(10) Uiso 1 1 d R
C14 C 0.0102(4) 0.1027(3) 0.4663(2) 0.0611(7) Uani 1 1 d .
H14A H -0.0190 0.1162 0.3900 0.113(10) Uiso 1 1 d R
H14B H -0.0953 0.2097 0.5072 0.146(14) Uiso 1 1 d R
N1 N 0.7654(3) -0.0797(2) 0.18454(15) 0.0530(5) Uani 1 1 d .
C1 C 0.9024(3) 0.4810(3) -0.0044(2) 0.0570(6) Uani 1 1 d .
H1A H 0.9067 0.4858 -0.0864 0.103(10) Uiso 1 1 d R
H1B H 0.7852 0.5928 0.0247 0.100(9) Uiso 1 1 d R
C3 C 0.9823(4) 0.1440(3) 0.13478(19) 0.0555(6) Uani 1 1 d .
H3 H 1.0994 0.1705 0.1443 0.072(7) Uiso 1 1 d R
C5 C 0.6906(4) 0.2300(3) 0.0524(2) 0.0591(7) Uani 1 1 d .
H5 H 0.6045 0.3163 0.0040 0.074(7) Uiso 1 1 d R
C7 C 0.8605(3) 0.2819(3) 0.06246(17) 0.0458(6) Uani 1 1 d .
C13 C 0.6478(4) 0.0517(3) 0.1153(2) 0.0587(7) Uani 1 1 d .
H13 H 0.5308 0.0220 0.1083 0.071(8) Uiso 1 1 d R
C20 C 0.9298(4) -0.0333(3) 0.19289(19) 0.0576(7) Uani 1 1 d .
H20 H 1.0150 -0.1254 0.2401 0.070(7) Uiso 1 1 d R

loop_
_atom_site_aniso_label
_atom_site_aniso_U_11
_atom_site_aniso_U_22
_atom_site_aniso_U_33
_atom_site_aniso_U_23
_atom_site_aniso_U_13
_atom_site_aniso_U_12
O1 0.0745(12) 0.0611(10) 0.0866(12) 0.0288(8) -0.0338(10) -0.0492(9)
O2 0.0742(13) 0.0705(11) 0.0970(12) 0.0358(9) -0.0403(10) -0.0411(9)
C2 0.0624(17) 0.0495(14) 0.0609(15) 0.0133(10) -0.0166(12) -0.0365(12)
C4 0.0498(15) 0.0437(12) 0.0532(13) 0.0032(10) -0.0103(12) -0.0245(11)
C9 0.0564(16) 0.0486(13) 0.0677(16) 0.0111(11) -0.0116(12) -0.0334(12)
C11 0.0620(17) 0.0538(15) 0.0732(17) 0.0123(12) -0.0160(13) -0.0385(13)
C14 0.0631(17) 0.0575(14) 0.0731(17) 0.0152(12) -0.0203(14) -0.0427(14)
N1 0.0542(12) 0.0431(11) 0.0620(12) 0.0038(9) -0.0064(10) -0.0272(9)
C1 0.0610(17) 0.0444(13) 0.0671(15) 0.0107(10) -0.0135(13) -0.0302(12)
C3 0.0542(15) 0.0512(13) 0.0666(15) 0.0071(11) -0.0138(12) -0.0324(11)
C5 0.0597(16) 0.0439(13) 0.0780(16) 0.0083(11) -0.0246(13) -0.0239(12)
C7 0.0523(14) 0.0337(11) 0.0513(13) 0.0031(9) -0.0073(11) -0.0218(10)
C13 0.0538(16) 0.0488(14) 0.0811(18) 0.0000(12) -0.0152(13) -0.0307(12)
C20 0.0587(16) 0.0465(13) 0.0681(15) 0.0148(11) -0.0174(13) -0.0278(12)

loop_
_atom_type_symbol
_atom_type_description
_atom_type_scat_dispersion_real
_atom_type_scat_dispersion_imag
_atom_type_scat_source
C C 0.0033 0.0016 'International Tables Vol C Tables 4.2.6.8 and 6.1.1.4'
H H 0.0000 0.0000 'International Tables Vol C Tables 4.2.6.8 and 6.1.1.4'
N N 0.0061 0.0033 'International Tables Vol C Tables 4.2.6.8 and 6.1.1.4'
O O 0.0106 0.0060 'International Tables Vol C Tables 4.2.6.8 and 6.1.1.4'

loop_
_geom_angle_atom_site_label_1
_geom_angle_atom_site_label_2
_geom_angle_atom_site_label_3
_geom_angle
_geom_angle_site_symmetry_1
_geom_angle_site_symmetry_3
C4 O1 H100 110.6(17) . .
C9 C2 C4 116.58(19) . .
C9 C2 H2A 107.8 . .
C4 C2 H2A 108.1 . .
C9 C2 H2B 108.4 . .
C4 C2 H2B 108.4 . .
H2A C2 H2B 107.3 . .
O2 C4 O1 123.24(19) . .
O2 C4 C2 124.6(2) . .
O1 C4 C2 112.13(19) . .
C2 C9 C11 112.08(19) . .
C2 C9 H9A 109.6 . .
C11 C9 H9A 109.2 . .
C2 C9 H9B 109.0 . .
C11 C9 H9B 109.0 . .
H9A C9 H9B 107.9 . .
C14 C11 C9 115.7(2) . .
C14 C11 H11A 108.4 . .
C9 C11 H11A 108.1 . .
C14 C11 H11B 108.6 . .
C9 C11 H11B 108.4 . .
H11A C11 H11B 107.5 . .
C11 C14 C14 114.8(3) . 2_556
C11 C14 H14A 108.5 . .
C14 C14 H14A 108.4 2_556 .
C11 C14 H14B 108.8 . .
C14 C14 H14B 108.6 2_556 .
H14A C14 H14B 107.5 . .
C20 N1 C13 117.11(18) . .
C1 C1 C7 116.1(2) 2_765 .
C1 C1 H1A 108.7 2_765 .
C7 C1 H1A 108.6 . .
C1 C1 H1B 107.6 2_765 .
C7 C1 H1B 107.9 . .
H1A C1 H1B 107.5 . .
C20 C3 C7 119.8(2) . .
C20 C3 H3 120.1 . .
C7 C3 H3 120.1 . .
C13 C5 C7 119.8(2) . .
C13 C5 H5 120.2 . .
C7 C5 H5 119.9 . .
C5 C7 C3 116.36(18) . .
C5 C7 C1 119.4(2) . .
C3 C7 C1 124.3(2) . .
N1 C13 C5 123.4(2) . .
N1 C13 H13 118.5 . .
C5 C13 H13 118.1 . .
N1 C20 C3 123.4(2) . .
N1 C20 H20 118.0 . .
C3 C20 H20 118.6 . .

loop_
_geom_bond_atom_site_label_1
_geom_bond_atom_site_label_2
_geom_bond_distance
_geom_bond_site_symmetry_2
O1 C4 1.309(2) .
O1 H100 0.92(3) .
O2 C4 1.201(2) .
C2 C9 1.497(3) .
C2 C4 1.501(3) .
C2 H2A 0.9699 .
C2 H2B 0.9699 .
C9 C11 1.515(3) .
C9 H9A 0.9700 .
C9 H9B 0.9699 .
C11 C14 1.502(3) .
C11 H11A 0.9696 .
C11 H11B 0.9696 .
C14 C14 1.508(4) 2_556
C14 H14A 0.9698 .
C14 H14B 0.9697 .
N1 C20 1.315(3) .
N1 C13 1.325(3) .
C1 C1 1.497(4) 2_765
C1 C7 1.512(3) .
C1 H1A 0.9700 .
C1 H1B 0.9700 .
C3 C20 1.382(3) .
C3 C7 1.381(3) .
C3 H3 0.9296 .
C5 C13 1.376(3) .
C5 C7 1.381(3) .
C5 H5 0.9297 .
C13 H13 0.9288 .
C20 H20 0.9298 .
